data_4317430
loop_
_publ_author_name
'James P. Collman'
'Roman Boulatov'
'Geoffrey B. Jameson'
'Vipin Narang'

_publ_contact_author_address
;
      Department of Chemistry
Stanford University
Stanford, CA 94305-5080
;
_publ_contact_author_email ' jpc@stanford.edu '
_publ_contact_author_fax ' 650-7250259 '
_publ_contact_author_name ' Prof. James P. Collman'
_publ_contact_author_phone ' 650 - 7250283 '
_publ_section_title
;
 High-Vacuum Pyrolysis of
 Zr(2,3,7,8,12,13,17,18-Octaethylporphyrin)(PhC\\tbCPh) as a Route to
 Novel Zr Species: X-ray Structure of a Hetero-Triply Bridged Species,
 [(OEP)Zr(\m-Cl)]2(\m-O)
;
_journal_name_full 'Inorganic Chemistry'
_journal_page_first 416
_journal_page_last 420
_journal_paper_doi 10.1021/ic0108078
_journal_volume 41
_journal_year 2002
_chemical_formula_sum 'C72 H88 Cl2 N8 O Zr2'
_chemical_formula_weight 1334.84
_space_group_IT_number 14
_symmetry_cell_setting monoclinic
_symmetry_space_group_name_Hall '-P 2ybc'
_symmetry_space_group_name_H-M 'P 1 21/c 1'
_atom_sites_solution_hydrogens geom
_atom_sites_solution_primary direct
_atom_sites_solution_secondary difmap
_audit_creation_method SHELXL-97
_cell_angle_alpha 90.00
_cell_angle_beta 100.016(5)
_cell_angle_gamma 90.00
_cell_formula_units_Z 4
_cell_length_a 18.836(4)
_cell_length_b 15.084(4)
_cell_length_c 23.170(5)
_cell_measurement_reflns_used 1261
_cell_measurement_temperature 177
_cell_measurement_theta_max 39.6
_cell_measurement_theta_min 3.65
_cell_volume 6483(3)
_computing_structure_refinement 'SHELXL-97 (Sheldrick, 1997)'
_computing_structure_solution 'SHELXS-97 (Sheldrick, 1990)'
_diffrn_ambient_temperature 293(2)
_diffrn_measured_fraction_theta_full 0.998
_diffrn_measured_fraction_theta_max 0.998
_diffrn_measurement_device_type CCD
_diffrn_radiation_monochromator graphite
_diffrn_radiation_source 'fine-focus sealed tube'
_diffrn_radiation_type MoK\a
_diffrn_radiation_wavelength 0.71073
_diffrn_reflns_av_R_equivalents 0.0000
_diffrn_reflns_av_sigmaI/netI 0.2939
_diffrn_reflns_limit_h_max 17
_diffrn_reflns_limit_h_min 0
_diffrn_reflns_limit_k_max 14
_diffrn_reflns_limit_k_min -14
_diffrn_reflns_limit_l_max 21
_diffrn_reflns_limit_l_min -22
_diffrn_reflns_number 5846
_diffrn_reflns_theta_full 19.78
_diffrn_reflns_theta_max 19.78
_diffrn_reflns_theta_min 1.62
_exptl_absorpt_coefficient_mu 0.455
_exptl_crystal_colour red
_exptl_crystal_density_diffrn 1.368
_exptl_crystal_density_method 'not measured'
_exptl_crystal_description 'thin plate'
_exptl_crystal_F_000 2792
_exptl_crystal_size_max 0.26
_exptl_crystal_size_mid 0.26
_exptl_crystal_size_min .007
_refine_diff_density_max 0.818
_refine_diff_density_min -0.744
_refine_diff_density_rms 0.095
_refine_ls_extinction_method none
_refine_ls_goodness_of_fit_ref 0.712
_refine_ls_hydrogen_treatment mixed
_refine_ls_matrix_type full
_refine_ls_number_parameters 763
_refine_ls_number_reflns 5846
_refine_ls_number_restraints 696
_refine_ls_restrained_S_all 0.692
_refine_ls_R_factor_all 0.1474
_refine_ls_R_factor_gt 0.0621
_refine_ls_shift/su_max 0.083
_refine_ls_shift/su_mean 0.003
_refine_ls_structure_factor_coef Fsqd
_refine_ls_weighting_details 'calc w=1/[\s^2^(Fo^2^)+(0.0576P)^2^+0.0000P] where P=(Fo^2^+2Fc^2^)/3'
_refine_ls_weighting_scheme calc
_refine_ls_wR_factor_gt 0.1382
_refine_ls_wR_factor_ref 0.1593
_reflns_number_gt 2434
_reflns_number_total 5846
_reflns_threshold_expression >2sigma(I)
_cod_data_source_file ic0108078.cif
_cod_data_source_block rb6
_cod_depositor_comments
;
The following automatic conversions were performed:

data name '_atom_site_symetry_multiplicity' was replaced with
'_atom_site_symmetry_multiplicity' as specified in the replacement
file 'data/replacement-values/replacement_tags.lst'.

Automatic conversion script
Id: cif_correct_tags 9268 2022-04-12 08:56:07Z antanas 
;
_cod_database_code 4317430

loop_
_symmetry_equiv_pos_as_xyz
'x, y, z'
'-x, y+1/2, -z+1/2'
'-x, -y, -z'
'x, -y-1/2, z-1/2'

loop_
_atom_site_label
_atom_site_type_symbol
_atom_site_fract_x
_atom_site_fract_y
_atom_site_fract_z
_atom_site_U_iso_or_equiv
_atom_site_adp_type
_atom_site_occupancy
_atom_site_symmetry_multiplicity
_atom_site_calc_flag
_atom_site_refinement_flags
_atom_site_disorder_assembly
_atom_site_disorder_group
Zr1 Zr 0.63456(7) 0.55061(8) 0.71652(5) 0.0281(4) Uani 1 1 d . . .
Zr2 Zr 0.80099(7) 0.51335(8) 0.69361(5) 0.0286(4) Uani 1 1 d . . .
Cl1 Cl 0.6829(2) 0.4391(3) 0.63626(18) 0.0760(14) Uani 1 1 d . . .
Cl2 Cl 0.7050(2) 0.6380(3) 0.64223(18) 0.0790(14) Uani 1 1 d . . .
O O 0.7341(5) 0.5300(8) 0.7448(4) 0.093(4) Uani 1 1 d . . .
N1A N 0.5372(5) 0.5553(7) 0.6439(4) 0.030(2) Uani 1 1 d U . .
N2A N 0.5959(5) 0.6912(6) 0.7253(4) 0.027(2) Uani 1 1 d U . .
N3A N 0.6317(5) 0.5593(6) 0.8134(4) 0.027(2) Uani 1 1 d U . .
N4A N 0.5777(5) 0.4238(6) 0.7319(4) 0.029(2) Uani 1 1 d U . .
C1A C 0.5007(6) 0.4851(8) 0.6140(5) 0.030(3) Uani 1 1 d U . .
C2A C 0.4551(6) 0.5123(8) 0.5604(5) 0.029(3) Uani 1 1 d U . .
C3A C 0.4625(6) 0.6032(8) 0.5585(5) 0.033(3) Uani 1 1 d U . .
C4A C 0.5135(6) 0.6288(8) 0.6095(5) 0.028(3) Uani 1 1 d U . .
C5A C 0.5338(6) 0.7146(8) 0.6259(5) 0.030(3) Uani 1 1 d U . .
H5AA H 0.5208 0.7578 0.5974 0.036 Uiso 1 1 calc R . .
C6A C 0.5703(6) 0.7440(8) 0.6784(5) 0.030(3) Uani 1 1 d U . .
C7A C 0.5842(6) 0.8374(8) 0.6950(5) 0.030(3) Uani 1 1 d U . .
C8A C 0.6180(6) 0.8381(8) 0.7507(5) 0.032(3) Uani 1 1 d U . .
C9A C 0.6234(6) 0.7465(8) 0.7711(5) 0.028(3) Uani 1 1 d U . .
C10A C 0.6475(6) 0.7218(8) 0.8272(5) 0.031(3) Uani 1 1 d U . .
H10A H 0.6654 0.7662 0.8536 0.037 Uiso 1 1 calc R . .
C11A C 0.6480(6) 0.6334(9) 0.8493(5) 0.033(3) Uani 1 1 d U . .
C12A C 0.6675(6) 0.6081(9) 0.9096(5) 0.032(3) Uani 1 1 d U . .
C13A C 0.6604(6) 0.5187(8) 0.9123(5) 0.033(3) Uani 1 1 d U . .
C14A C 0.6389(6) 0.4894(8) 0.8519(5) 0.027(3) Uani 1 1 d U . .
C15A C 0.6303(6) 0.4019(8) 0.8347(5) 0.027(3) Uani 1 1 d U . .
H15A H 0.6450 0.3598 0.8636 0.033 Uiso 1 1 calc R . .
C16A C 0.6032(6) 0.3702(8) 0.7812(5) 0.027(3) Uani 1 1 d U . .
C17A C 0.5897(6) 0.2780(8) 0.7628(5) 0.030(3) Uani 1 1 d U . .
C18A C 0.5544(6) 0.2770(8) 0.7072(5) 0.032(3) Uani 1 1 d U . .
C19A C 0.5450(6) 0.3698(8) 0.6869(5) 0.025(3) Uani 1 1 d U . .
C20A C 0.5097(6) 0.3982(8) 0.6347(5) 0.029(3) Uani 1 1 d U . .
H20A H 0.4885 0.3543 0.6092 0.035 Uiso 1 1 calc R . .
C21A C 0.4083(6) 0.4545(8) 0.5183(5) 0.033(3) Uani 1 1 d U . .
H21A H 0.4339 0.3999 0.5136 0.039 Uiso 1 1 calc R . .
H21B H 0.3987 0.4838 0.4805 0.039 Uiso 1 1 calc R . .
C22A C 0.3377(6) 0.4322(8) 0.5367(5) 0.049(4) Uani 1 1 d U . .
H22A H 0.3098 0.3953 0.5075 0.074 Uiso 1 1 calc R . .
H22B H 0.3117 0.4859 0.5409 0.074 Uiso 1 1 calc R . .
H22C H 0.3467 0.4013 0.5734 0.074 Uiso 1 1 calc R . .
C23A C 0.4265(6) 0.6631(8) 0.5098(5) 0.036(3) Uani 1 1 d U . .
H23A H 0.4564 0.7151 0.5081 0.043 Uiso 1 1 calc R . .
H23B H 0.4231 0.6321 0.4727 0.043 Uiso 1 1 calc R . .
C24A C 0.3533(6) 0.6920(8) 0.5171(5) 0.043(4) Uani 1 1 d U . .
H24A H 0.3334 0.7301 0.4852 0.065 Uiso 1 1 calc R . .
H24B H 0.3563 0.7236 0.5534 0.065 Uiso 1 1 calc R . .
H24C H 0.3229 0.6410 0.5175 0.065 Uiso 1 1 calc R . .
C25A C 0.5686(7) 0.9164(8) 0.6535(5) 0.043(3) Uani 1 1 d U . .
H25A H 0.5277 0.9030 0.6231 0.051 Uiso 1 1 calc R . .
H25B H 0.5563 0.9677 0.6751 0.051 Uiso 1 1 calc R . .
C26A C 0.6336(7) 0.9371(9) 0.6260(6) 0.063(4) Uani 1 1 d U . .
H26A H 0.6233 0.9870 0.6002 0.094 Uiso 1 1 calc R . .
H26B H 0.6451 0.8866 0.6041 0.094 Uiso 1 1 calc R . .
H26C H 0.6739 0.9508 0.6562 0.094 Uiso 1 1 calc R . .
C27A C 0.6477(6) 0.9176(8) 0.7872(5) 0.035(3) Uani 1 1 d U . .
H27A H 0.6268 0.9712 0.7683 0.042 Uiso 1 1 calc R . .
H27B H 0.6333 0.9137 0.8253 0.042 Uiso 1 1 calc R . .
C28A C 0.7267(6) 0.9241(8) 0.7953(5) 0.052(4) Uani 1 1 d U . .
H28A H 0.7425 0.9756 0.8183 0.078 Uiso 1 1 calc R . .
H28B H 0.7414 0.9287 0.7577 0.078 Uiso 1 1 calc R . .
H28C H 0.7479 0.8721 0.8152 0.078 Uiso 1 1 calc R . .
C29A C 0.6818(6) 0.6725(8) 0.9615(5) 0.029(3) Uani 1 1 d U . .
H29A H 0.7141 0.6445 0.9935 0.035 Uiso 1 1 calc R . .
H29B H 0.7058 0.7247 0.9499 0.035 Uiso 1 1 calc R . .
C30A C 0.6139(6) 0.7008(8) 0.9833(5) 0.043(4) Uani 1 1 d U . .
H30A H 0.6263 0.7408 1.0157 0.064 Uiso 1 1 calc R . .
H30B H 0.5904 0.6496 0.9957 0.064 Uiso 1 1 calc R . .
H30C H 0.5821 0.7300 0.9522 0.064 Uiso 1 1 calc R . .
C31A C 0.6683(6) 0.4594(8) 0.9645(5) 0.038(3) Uani 1 1 d U . .
H31A H 0.6960 0.4900 0.9978 0.046 Uiso 1 1 calc R . .
H31B H 0.6952 0.4070 0.9570 0.046 Uiso 1 1 calc R . .
C32A C 0.5961(6) 0.4306(9) 0.9800(5) 0.056(4) Uani 1 1 d U . .
H32A H 0.6045 0.3930 1.0139 0.084 Uiso 1 1 calc R . .
H32B H 0.5689 0.3988 0.9477 0.084 Uiso 1 1 calc R . .
H32C H 0.5696 0.4821 0.9883 0.084 Uiso 1 1 calc R . .
C33A C 0.6128(6) 0.2003(8) 0.8026(5) 0.035(3) Uani 1 1 d U . .
H33A H 0.6066 0.2152 0.8421 0.041 Uiso 1 1 calc R . .
H33B H 0.5821 0.1499 0.7898 0.041 Uiso 1 1 calc R . .
C34A C 0.6875(6) 0.1760(8) 0.8029(5) 0.048(4) Uani 1 1 d U . .
H34A H 0.7004 0.1274 0.8294 0.072 Uiso 1 1 calc R . .
H34B H 0.7180 0.2258 0.8153 0.072 Uiso 1 1 calc R . .
H34C H 0.6933 0.1586 0.7641 0.072 Uiso 1 1 calc R . .
C35A C 0.5332(6) 0.1984(8) 0.6674(5) 0.034(3) Uani 1 1 d U . .
H35A H 0.5247 0.1473 0.6907 0.041 Uiso 1 1 calc R . .
H35B H 0.4889 0.2116 0.6407 0.041 Uiso 1 1 calc R . .
C36A C 0.5910(7) 0.1777(9) 0.6335(6) 0.061(4) Uani 1 1 d U . .
H36A H 0.5770 0.1276 0.6086 0.092 Uiso 1 1 calc R . .
H36B H 0.6348 0.1641 0.6601 0.092 Uiso 1 1 calc R . .
H36C H 0.5988 0.2279 0.6100 0.092 Uiso 1 1 calc R . .
N1B N 0.8737(5) 0.4896(6) 0.7794(4) 0.026(2) Uani 1 1 d U . .
N2B N 0.8378(5) 0.3707(7) 0.6824(4) 0.032(3) Uani 1 1 d U . .
N3B N 0.8408(5) 0.5203(7) 0.6053(4) 0.031(2) Uani 1 1 d U . .
N4B N 0.8690(5) 0.6387(6) 0.7036(4) 0.030(2) Uani 1 1 d U . .
C1B C 0.8901(6) 0.5521(9) 0.8232(5) 0.031(3) Uani 1 1 d U . .
C2B C 0.9102(6) 0.5134(8) 0.8809(5) 0.032(3) Uani 1 1 d U . .
C3B C 0.9025(6) 0.4231(8) 0.8727(5) 0.037(3) Uani 1 1 d U . .
C4B C 0.8797(6) 0.4100(9) 0.8109(5) 0.035(3) Uani 1 1 d U . .
C5B C 0.8673(6) 0.3258(8) 0.7852(5) 0.033(3) Uani 1 1 d U . .
H5BA H 0.8725 0.2773 0.8103 0.040 Uiso 1 1 calc R . .
C6B C 0.8484(6) 0.3089(8) 0.7276(5) 0.030(3) Uani 1 1 d U . .
C7B C 0.8428(6) 0.2204(8) 0.7005(5) 0.033(3) Uani 1 1 d U . .
C8B C 0.8294(6) 0.2301(8) 0.6432(5) 0.034(3) Uani 1 1 d U . .
C9B C 0.8287(6) 0.3255(8) 0.6304(6) 0.035(3) Uani 1 1 d U . .
C10B C 0.8244(6) 0.3641(8) 0.5753(5) 0.031(3) Uani 1 1 d U . .
H10B H 0.8152 0.3262 0.5432 0.037 Uiso 1 1 calc R . .
C11B C 0.8326(6) 0.4555(9) 0.5630(5) 0.035(3) Uani 1 1 d U . .
C12B C 0.8386(6) 0.4891(9) 0.5059(5) 0.037(3) Uani 1 1 d U . .
C13B C 0.8507(6) 0.5785(8) 0.5148(5) 0.034(3) Uani 1 1 d U . .
C14B C 0.8531(6) 0.5964(9) 0.5758(5) 0.032(3) Uani 1 1 d U . .
C15B C 0.8664(6) 0.6761(8) 0.6014(5) 0.037(3) Uani 1 1 d U . .
H15B H 0.8700 0.7233 0.5763 0.045 Uiso 1 1 calc R . .
C16B C 0.8753(7) 0.6965(9) 0.6597(6) 0.039(3) Uani 1 1 d U . .
C17B C 0.8900(6) 0.7857(9) 0.6872(6) 0.040(3) Uani 1 1 d U . .
C18B C 0.8944(6) 0.7769(8) 0.7459(5) 0.037(3) Uani 1 1 d U . .
C19B C 0.8836(6) 0.6814(8) 0.7564(6) 0.033(3) Uani 1 1 d U . .
C20B C 0.8919(6) 0.6439(8) 0.8105(5) 0.032(3) Uani 1 1 d U . .
H20B H 0.8995 0.6824 0.8423 0.038 Uiso 1 1 calc R . .
C21B C 0.9263(6) 0.5636(8) 0.9380(5) 0.038(3) Uani 1 1 d U . .
H21C H 0.9552 0.6152 0.9328 0.046 Uiso 1 1 calc R . .
H21D H 0.9546 0.5260 0.9674 0.046 Uiso 1 1 calc R . .
C22B C 0.8589(6) 0.5935(8) 0.9603(5) 0.052(4) Uani 1 1 d U . .
H22D H 0.8725 0.6248 0.9966 0.078 Uiso 1 1 calc R . .
H22E H 0.8305 0.5426 0.9664 0.078 Uiso 1 1 calc R . .
H22F H 0.8312 0.6320 0.9319 0.078 Uiso 1 1 calc R . .
C23B C 0.9127(6) 0.3524(8) 0.9181(5) 0.045(3) Uani 1 1 d U . .
H23C H 0.9428 0.3747 0.9533 0.054 Uiso 1 1 calc R . .
H23D H 0.9372 0.3024 0.9041 0.054 Uiso 1 1 calc R . .
C24B C 0.8413(7) 0.3215(9) 0.9329(5) 0.059(4) Uani 1 1 d U . .
H24D H 0.8499 0.2769 0.9628 0.089 Uiso 1 1 calc R . .
H24E H 0.8121 0.2972 0.8984 0.089 Uiso 1 1 calc R . .
H24F H 0.8168 0.3709 0.9467 0.089 Uiso 1 1 calc R . .
C25B C 0.8568(6) 0.1347(8) 0.7359(5) 0.035(3) Uani 1 1 d U . .
H25C H 0.8334 0.1386 0.7699 0.042 Uiso 1 1 calc R . .
H25D H 0.8351 0.0856 0.7120 0.042 Uiso 1 1 calc R . .
C26B C 0.9342(6) 0.1158(8) 0.7556(5) 0.044(4) Uani 1 1 d U . .
H26D H 0.9395 0.0616 0.7776 0.066 Uiso 1 1 calc R . .
H26E H 0.9559 0.1636 0.7799 0.066 Uiso 1 1 calc R . .
H26F H 0.9576 0.1101 0.7221 0.066 Uiso 1 1 calc R . .
C27B C 0.8212(6) 0.1600(8) 0.5939(5) 0.037(3) Uani 1 1 d U . .
H27C H 0.7968 0.1082 0.6058 0.044 Uiso 1 1 calc R . .
H27D H 0.7920 0.1840 0.5588 0.044 Uiso 1 1 calc R . .
C28B C 0.8942(6) 0.1336(9) 0.5811(5) 0.053(4) Uani 1 1 d U . .
H28D H 0.8883 0.0898 0.5506 0.080 Uiso 1 1 calc R . .
H28E H 0.9229 0.1094 0.6159 0.080 Uiso 1 1 calc R . .
H28F H 0.9179 0.1848 0.5687 0.080 Uiso 1 1 calc R . .
C29B C 0.8294(6) 0.4392(8) 0.4487(5) 0.042(3) Uani 1 1 d U . .
H29C H 0.8032 0.3847 0.4524 0.050 Uiso 1 1 calc R . .
H29D H 0.8009 0.4747 0.4182 0.050 Uiso 1 1 calc R . .
C30B C 0.9000(7) 0.4174(9) 0.4311(6) 0.072(5) Uani 1 1 d U . .
H30D H 0.8917 0.3850 0.3949 0.108 Uiso 1 1 calc R . .
H30E H 0.9282 0.3820 0.4611 0.108 Uiso 1 1 calc R . .
H30F H 0.9254 0.4713 0.4261 0.108 Uiso 1 1 calc R . .
C31B C 0.8593(6) 0.6471(8) 0.4685(5) 0.044(3) Uani 1 1 d U . .
H31C H 0.8391 0.6236 0.4302 0.053 Uiso 1 1 calc R . .
H31D H 0.8321 0.6997 0.4749 0.053 Uiso 1 1 calc R . .
C32B C 0.9353(6) 0.6722(9) 0.4689(5) 0.053(4) Uani 1 1 d U . .
H32D H 0.9375 0.7157 0.4390 0.080 Uiso 1 1 calc R . .
H32E H 0.9623 0.6207 0.4615 0.080 Uiso 1 1 calc R . .
H32F H 0.9555 0.6965 0.5065 0.080 Uiso 1 1 calc R . .
C33B C 0.9010(7) 0.8697(8) 0.6510(5) 0.052(4) Uani 1 1 d U . .
H33C H 0.9278 0.9144 0.6758 0.062 Uiso 1 1 calc R . .
H33D H 0.9272 0.8550 0.6197 0.062 Uiso 1 1 calc R . .
C34B C 0.8290(5) 0.9015(6) 0.6270(4) 0.070(4) Uani 1 1 d U . .
H34D H 0.8325 0.9538 0.6041 0.105 Uiso 1 1 calc R . .
H34E H 0.8038 0.9153 0.6585 0.105 Uiso 1 1 calc R . .
H34F H 0.8032 0.8564 0.6027 0.105 Uiso 1 1 calc R . .
C35B C 0.9083(5) 0.8482(6) 0.7920(4) 0.038(3) Uani 1 1 d RU . .
H35C H 0.8850 0.8325 0.8247 0.046 Uiso 1 1 calc R . .
H35D H 0.8877 0.9037 0.7758 0.046 Uiso 1 1 calc R . .
C36B C 0.9881(6) 0.8600(8) 0.8133(5) 0.049(4) Uani 1 1 d U . .
H36D H 0.9957 0.9052 0.8429 0.074 Uiso 1 1 calc R . .
H36E H 1.0109 0.8771 0.7811 0.074 Uiso 1 1 calc R . .
H36F H 1.0084 0.8052 0.8295 0.074 Uiso 1 1 calc R . .

loop_
_atom_site_aniso_label
_atom_site_aniso_U_11
_atom_site_aniso_U_22
_atom_site_aniso_U_33
_atom_site_aniso_U_23
_atom_site_aniso_U_13
_atom_site_aniso_U_12
Zr1 0.0506(10) 0.0118(8) 0.0212(8) 0.0001(7) 0.0040(6) 0.0006(7)
Zr2 0.0518(9) 0.0104(8) 0.0229(8) 0.0001(7) 0.0045(6) -0.0003(7)
Cl1 0.082(3) 0.062(3) 0.085(3) -0.019(3) 0.017(3) 0.000(3)
Cl2 0.087(3) 0.054(3) 0.100(4) 0.026(3) 0.025(3) 0.012(3)
O 0.049(7) 0.156(12) 0.079(8) 0.005(8) 0.026(6) 0.012(7)
N1A 0.034(4) 0.021(4) 0.033(4) 0.003(4) 0.001(3) 0.000(4)
N2A 0.034(4) 0.019(4) 0.025(4) 0.000(3) 0.000(3) 0.006(4)
N3A 0.033(4) 0.021(4) 0.025(4) -0.001(3) 0.000(4) -0.001(4)
N4A 0.039(5) 0.024(4) 0.022(4) 0.001(3) 0.004(3) -0.002(4)
C1A 0.037(5) 0.028(4) 0.026(4) 0.001(4) 0.005(4) -0.001(4)
C2A 0.031(5) 0.028(4) 0.028(4) -0.001(4) 0.005(3) 0.003(4)
C3A 0.034(5) 0.031(4) 0.032(5) 0.001(4) 0.003(4) 0.001(4)
C4A 0.034(5) 0.025(4) 0.025(4) -0.001(4) 0.005(4) 0.001(4)
C5A 0.038(5) 0.026(4) 0.025(4) 0.006(4) 0.002(4) 0.000(4)
C6A 0.036(5) 0.023(4) 0.027(4) 0.001(4) -0.002(4) 0.003(4)
C7A 0.035(5) 0.025(4) 0.030(4) 0.000(3) 0.001(4) 0.002(4)
C8A 0.037(5) 0.026(4) 0.030(4) -0.004(3) 0.001(4) 0.003(4)
C9A 0.033(5) 0.024(4) 0.025(4) 0.000(4) -0.001(4) 0.001(4)
C10A 0.035(5) 0.027(4) 0.030(4) -0.001(4) 0.002(4) -0.002(4)
C11A 0.039(5) 0.031(4) 0.028(4) 0.000(3) 0.004(4) 0.001(4)
C12A 0.036(5) 0.030(4) 0.027(4) -0.001(3) 0.000(4) 0.001(4)
C13A 0.038(5) 0.031(4) 0.028(4) -0.004(3) 0.004(4) 0.000(4)
C14A 0.032(5) 0.025(4) 0.023(4) 0.000(3) 0.000(4) 0.000(4)
C15A 0.030(5) 0.026(4) 0.024(4) 0.001(4) -0.002(4) 0.003(4)
C16A 0.032(5) 0.025(4) 0.024(4) 0.003(4) 0.003(4) -0.004(4)
C17A 0.035(5) 0.026(4) 0.029(4) 0.003(3) 0.004(4) -0.001(4)
C18A 0.037(5) 0.026(4) 0.032(4) 0.001(3) 0.002(4) -0.006(4)
C19A 0.029(5) 0.023(4) 0.023(4) -0.004(4) 0.005(4) 0.002(4)
C20A 0.031(5) 0.026(4) 0.027(4) -0.005(4) -0.001(4) -0.005(4)
C21A 0.038(5) 0.028(5) 0.031(5) 0.004(4) 0.002(4) -0.001(4)
C22A 0.047(5) 0.045(6) 0.054(6) -0.004(4) 0.005(4) -0.002(4)
C23A 0.041(5) 0.031(5) 0.034(5) 0.000(4) 0.004(4) 0.002(4)
C24A 0.045(5) 0.041(5) 0.043(5) 0.007(4) 0.004(4) 0.003(4)
C25A 0.050(5) 0.033(5) 0.041(5) 0.003(4) -0.004(4) 0.001(4)
C26A 0.074(6) 0.053(6) 0.063(6) 0.005(4) 0.015(4) -0.001(4)
C27A 0.042(5) 0.028(5) 0.033(5) 0.001(4) -0.002(4) 0.001(4)
C28A 0.055(5) 0.047(6) 0.052(6) -0.003(4) 0.006(4) -0.005(4)
C29A 0.036(5) 0.025(5) 0.027(4) 0.001(4) 0.002(4) -0.005(4)
C30A 0.051(5) 0.037(5) 0.039(5) -0.003(4) 0.004(4) 0.004(4)
C31A 0.046(5) 0.033(5) 0.032(4) -0.002(4) 0.001(4) 0.005(4)
C32A 0.063(6) 0.055(6) 0.051(6) 0.003(4) 0.010(4) -0.006(4)
C33A 0.041(5) 0.029(5) 0.033(5) 0.002(4) 0.004(4) 0.004(4)
C34A 0.051(5) 0.042(5) 0.049(6) 0.003(4) 0.003(4) 0.005(4)
C35A 0.041(5) 0.023(5) 0.036(5) 0.003(4) 0.001(4) 0.000(4)
C36A 0.069(6) 0.057(6) 0.060(6) -0.004(4) 0.016(4) 0.004(4)
N1B 0.033(4) 0.020(4) 0.027(4) 0.000(3) 0.006(4) 0.000(4)
N2B 0.044(5) 0.026(4) 0.025(4) -0.001(3) 0.007(4) 0.001(4)
N3B 0.040(5) 0.026(4) 0.027(4) -0.001(3) 0.005(4) -0.001(4)
N4B 0.037(5) 0.024(4) 0.029(4) 0.001(3) 0.009(4) -0.006(4)
C1B 0.035(5) 0.029(4) 0.029(4) 0.001(4) 0.005(4) 0.003(4)
C2B 0.032(5) 0.033(4) 0.029(4) 0.001(3) 0.001(4) 0.002(4)
C3B 0.040(5) 0.037(4) 0.033(4) 0.003(3) 0.002(4) -0.004(4)
C4B 0.039(5) 0.032(4) 0.033(4) -0.001(4) 0.005(4) -0.002(4)
C5B 0.044(5) 0.027(4) 0.030(4) 0.005(4) 0.006(4) 0.000(4)
C6B 0.035(5) 0.026(4) 0.028(4) 0.003(3) 0.004(4) 0.000(4)
C7B 0.037(5) 0.030(4) 0.030(4) 0.003(3) 0.005(4) 0.000(4)
C8B 0.039(5) 0.030(4) 0.033(4) 0.002(3) 0.004(4) -0.002(4)
C9B 0.042(5) 0.031(4) 0.033(4) 0.001(3) 0.005(4) 0.001(4)
C10B 0.038(5) 0.028(4) 0.026(4) -0.002(4) 0.003(4) 0.002(4)
C11B 0.042(5) 0.030(4) 0.033(4) 0.002(4) 0.006(4) -0.003(4)
C12B 0.045(5) 0.035(4) 0.032(4) 0.002(3) 0.004(4) -0.002(4)
C13B 0.039(5) 0.033(4) 0.029(4) 0.003(3) 0.004(4) 0.001(4)
C14B 0.035(5) 0.030(4) 0.031(4) 0.000(3) 0.007(4) -0.002(4)
C15B 0.044(5) 0.033(5) 0.034(4) 0.003(4) 0.003(4) 0.001(4)
C16B 0.048(5) 0.034(5) 0.035(4) 0.001(4) 0.005(4) -0.003(4)
C17B 0.047(5) 0.034(4) 0.037(4) -0.001(3) 0.004(4) -0.006(4)
C18B 0.044(5) 0.028(4) 0.036(4) -0.003(3) 0.005(4) -0.001(4)
C19B 0.039(5) 0.027(4) 0.031(4) 0.000(4) 0.002(4) -0.001(4)
C20B 0.039(5) 0.028(4) 0.027(4) -0.004(4) 0.004(4) 0.000(4)
C21B 0.045(5) 0.032(5) 0.034(4) 0.006(4) -0.004(4) -0.002(4)
C22B 0.057(6) 0.050(6) 0.050(5) -0.005(4) 0.012(4) -0.001(4)
C23B 0.052(5) 0.039(5) 0.041(5) 0.001(4) 0.002(4) 0.003(4)
C24B 0.068(6) 0.056(6) 0.055(6) 0.005(4) 0.014(4) -0.006(4)
C25B 0.041(5) 0.028(5) 0.034(5) 0.003(4) 0.006(4) 0.000(4)
C26B 0.048(5) 0.037(5) 0.047(5) 0.006(4) 0.007(4) 0.005(4)
C27B 0.045(5) 0.030(5) 0.035(5) 0.002(4) 0.004(4) -0.003(4)
C28B 0.058(5) 0.050(6) 0.053(6) -0.006(4) 0.010(4) 0.003(4)
C29B 0.048(5) 0.037(5) 0.037(5) -0.002(4) 0.001(4) 0.001(4)
C30B 0.073(6) 0.074(6) 0.071(6) -0.009(4) 0.018(5) 0.001(4)
C31B 0.053(5) 0.040(5) 0.040(5) 0.004(4) 0.007(4) -0.002(4)
C32B 0.059(5) 0.051(6) 0.051(6) 0.005(4) 0.011(4) -0.003(4)
C33B 0.060(5) 0.042(5) 0.050(5) 0.002(4) 0.002(4) -0.005(4)
C34B 0.076(6) 0.063(6) 0.070(6) 0.005(4) 0.012(4) 0.001(4)
C35B 0.044(5) 0.032(5) 0.037(5) -0.001(4) 0.004(4) -0.005(4)
C36B 0.050(5) 0.045(6) 0.053(5) -0.005(4) 0.006(4) 0.001(4)

loop_
_atom_type_symbol
_atom_type_description
_atom_type_scat_dispersion_real
_atom_type_scat_dispersion_imag
_atom_type_scat_source
C C 0.0033 0.0016 'International Tables Vol C Tables 4.2.6.8 and 6.1.1.4'
H H 0.0000 0.0000 'International Tables Vol C Tables 4.2.6.8 and 6.1.1.4'
N N 0.0061 0.0033 'International Tables Vol C Tables 4.2.6.8 and 6.1.1.4'
Zr Zr -2.9673 0.5597 'International Tables Vol C Tables 4.2.6.8 and 6.1.1.4'
Cl Cl 0.1484 0.1585 'International Tables Vol C Tables 4.2.6.8 and 6.1.1.4'
O O 0.0106 0.0060 'International Tables Vol C Tables 4.2.6.8 and 6.1.1.4'

loop_
_geom_angle_atom_site_label_1
_geom_angle_atom_site_label_2
_geom_angle_atom_site_label_3
_geom_angle
_geom_angle_site_symmetry_1
_geom_angle_site_symmetry_3
_geom_angle_publ_flag
O Zr1 N4A 105.9(4) . . ?
O Zr1 N3A 82.0(4) . . ?
N4A Zr1 N3A 78.3(3) . . ?
O Zr1 N1A 152.1(4) . . ?
N4A Zr1 N1A 78.4(3) . . ?
N3A Zr1 N1A 125.5(3) . . ?
O Zr1 N2A 115.8(4) . . ?
N4A Zr1 N2A 127.8(3) . . ?
N3A Zr1 N2A 78.0(3) . . ?
N1A Zr1 N2A 78.8(3) . . ?
O Zr1 Cl2 74.6(3) . . ?
N4A Zr1 Cl2 144.9(3) . . ?
N3A Zr1 Cl2 135.0(3) . . ?
N1A Zr1 Cl2 86.2(3) . . ?
N2A Zr1 Cl2 78.5(2) . . ?
O Zr1 Cl1 73.3(3) . . ?
N4A Zr1 Cl1 79.1(2) . . ?
N3A Zr1 Cl1 140.2(3) . . ?
N1A Zr1 Cl1 80.7(3) . . ?
N2A Zr1 Cl1 140.9(3) . . ?
Cl2 Zr1 Cl1 67.24(13) . . ?
O Zr1 Zr2 28.9(3) . . ?
N4A Zr1 Zr2 111.7(2) . . ?
N3A Zr1 Zr2 110.8(2) . . ?
N1A Zr1 Zr2 123.5(2) . . ?
N2A Zr1 Zr2 120.1(2) . . ?
Cl2 Zr1 Zr2 52.88(9) . . ?
Cl1 Zr1 Zr2 50.26(9) . . ?
O Zr2 N1B 80.6(4) . . ?
O Zr2 N4B 104.5(4) . . ?
N1B Zr2 N4B 78.2(3) . . ?
O Zr2 N3B 155.1(4) . . ?
N1B Zr2 N3B 123.6(3) . . ?
N4B Zr2 N3B 77.7(3) . . ?
O Zr2 N2B 116.4(4) . . ?
N1B Zr2 N2B 78.4(3) . . ?
N4B Zr2 N2B 128.1(3) . . ?
N3B Zr2 N2B 77.9(3) . . ?
O Zr2 Cl1 77.1(3) . . ?
N1B Zr2 Cl1 135.4(3) . . ?
N4B Zr2 Cl1 144.7(3) . . ?
N3B Zr2 Cl1 87.0(2) . . ?
N2B Zr2 Cl1 77.8(3) . . ?
O Zr2 Cl2 73.7(3) . . ?
N1B Zr2 Cl2 138.8(3) . . ?
N4B Zr2 Cl2 77.9(3) . . ?
N3B Zr2 Cl2 82.8(2) . . ?
N2B Zr2 Cl2 142.0(3) . . ?
Cl1 Zr2 Cl2 68.69(14) . . ?
O Zr2 Zr1 29.0(3) . . ?
N1B Zr2 Zr1 109.5(2) . . ?
N4B Zr2 Zr1 112.0(2) . . ?
N3B Zr2 Zr1 126.7(2) . . ?
N2B Zr2 Zr1 119.4(2) . . ?
Cl1 Zr2 Zr1 54.16(9) . . ?
Cl2 Zr2 Zr1 51.78(9) . . ?
Zr2 Cl1 Zr1 75.58(11) . . ?
Zr1 Cl2 Zr2 75.34(11) . . ?
Zr2 O Zr1 122.1(5) . . ?
C1A N1A C4A 103.9(9) . . ?
C1A N1A Zr1 128.1(8) . . ?
C4A N1A Zr1 126.1(8) . . ?
C6A N2A C9A 107.1(10) . . ?
C6A N2A Zr1 123.3(8) . . ?
C9A N2A Zr1 123.6(8) . . ?
C14A N3A C11A 103.9(9) . . ?
C14A N3A Zr1 125.8(8) . . ?
C11A N3A Zr1 126.8(8) . . ?
C19A N4A C16A 108.5(10) . . ?
C19A N4A Zr1 123.0(8) . . ?
C16A N4A Zr1 120.6(7) . . ?
N1A C1A C20A 121.8(11) . . ?
N1A C1A C2A 112.5(11) . . ?
C20A C1A C2A 125.7(12) . . ?
C3A C2A C1A 105.2(11) . . ?
C3A C2A C21A 128.1(12) . . ?
C1A C2A C21A 126.7(12) . . ?
C2A C3A C4A 107.4(11) . . ?
C2A C3A C23A 125.7(12) . . ?
C4A C3A C23A 126.9(12) . . ?
C5A C4A N1A 122.7(11) . . ?
C5A C4A C3A 126.2(12) . . ?
N1A C4A C3A 110.9(11) . . ?
C6A C5A C4A 128.5(12) . . ?
C5A C6A N2A 125.0(12) . . ?
C5A C6A C7A 125.8(12) . . ?
N2A C6A C7A 109.1(11) . . ?
C8A C7A C6A 107.0(11) . . ?
C8A C7A C25A 127.6(12) . . ?
C6A C7A C25A 125.2(11) . . ?
C7A C8A C9A 107.5(11) . . ?
C7A C8A C27A 127.7(12) . . ?
C9A C8A C27A 124.7(11) . . ?
C10A C9A N2A 126.3(12) . . ?
C10A C9A C8A 124.5(12) . . ?
N2A C9A C8A 109.1(10) . . ?
C9A C10A C11A 125.7(12) . . ?
N3A C11A C10A 123.1(11) . . ?
N3A C11A C12A 111.1(11) . . ?
C10A C11A C12A 125.7(12) . . ?
C13A C12A C11A 107.4(11) . . ?
C13A C12A C29A 126.8(11) . . ?
C11A C12A C29A 125.2(12) . . ?
C12A C13A C14A 105.7(11) . . ?
C12A C13A C31A 129.5(12) . . ?
C14A C13A C31A 124.7(12) . . ?
N3A C14A C15A 123.6(11) . . ?
N3A C14A C13A 111.8(11) . . ?
C15A C14A C13A 124.5(12) . . ?
C16A C15A C14A 127.9(12) . . ?
C15A C16A N4A 124.2(12) . . ?
C15A C16A C17A 128.8(12) . . ?
N4A C16A C17A 106.9(10) . . ?
C18A C17A C16A 108.8(11) . . ?
C18A C17A C33A 128.3(12) . . ?
C16A C17A C33A 122.9(11) . . ?
C17A C18A C19A 107.8(11) . . ?
C17A C18A C35A 128.9(12) . . ?
C19A C18A C35A 123.0(11) . . ?
C20A C19A N4A 125.2(12) . . ?
C20A C19A C18A 126.9(12) . . ?
N4A C19A C18A 107.8(10) . . ?
C19A C20A C1A 128.3(12) . . ?
C2A C21A C22A 113.6(10) . . ?
C24A C23A C3A 113.3(10) . . ?
C26A C25A C7A 110.2(11) . . ?
C28A C27A C8A 113.0(10) . . ?
C30A C29A C12A 113.4(10) . . ?
C13A C31A C32A 113.2(10) . . ?
C34A C33A C17A 112.0(10) . . ?
C36A C35A C18A 110.3(10) . . ?
C1B N1B C4B 102.4(9) . . ?
C1B N1B Zr2 124.6(8) . . ?
C4B N1B Zr2 125.6(8) . . ?
C9B N2B C6B 107.9(10) . . ?
C9B N2B Zr2 125.0(8) . . ?
C6B N2B Zr2 123.5(8) . . ?
C11B N3B C14B 104.3(10) . . ?
C11B N3B Zr2 126.1(8) . . ?
C14B N3B Zr2 126.1(8) . . ?
C19B N4B C16B 109.6(11) . . ?
C19B N4B Zr2 120.4(8) . . ?
C16B N4B Zr2 125.3(8) . . ?
N1B C1B C20B 121.6(11) . . ?
N1B C1B C2B 113.1(11) . . ?
C20B C1B C2B 125.1(12) . . ?
C3B C2B C1B 105.5(11) . . ?
C3B C2B C21B 128.0(11) . . ?
C1B C2B C21B 126.1(12) . . ?
C2B C3B C4B 106.2(11) . . ?
C2B C3B C23B 127.8(12) . . ?
C4B C3B C23B 125.9(12) . . ?
C5B C4B N1B 124.2(11) . . ?
C5B C4B C3B 123.1(12) . . ?
N1B C4B C3B 112.7(11) . . ?
C6B C5B C4B 126.1(12) . . ?
C5B C6B N2B 126.7(12) . . ?
C5B C6B C7B 125.6(12) . . ?
N2B C6B C7B 107.4(10) . . ?
C8B C7B C6B 108.5(11) . . ?
C8B C7B C25B 128.3(12) . . ?
C6B C7B C25B 123.1(11) . . ?
C7B C8B C9B 107.7(12) . . ?
C7B C8B C27B 130.3(12) . . ?
C9B C8B C27B 121.8(11) . . ?
N2B C9B C10B 125.2(12) . . ?
N2B C9B C8B 108.4(11) . . ?
C10B C9B C8B 126.2(12) . . ?
C9B C10B C11B 126.7(12) . . ?
N3B C11B C10B 123.3(11) . . ?
N3B C11B C12B 112.8(11) . . ?
C10B C11B C12B 123.7(12) . . ?
C13B C12B C11B 104.2(11) . . ?
C13B C12B C29B 127.7(11) . . ?
C11B C12B C29B 128.0(12) . . ?
C12B C13B C14B 108.0(11) . . ?
C12B C13B C31B 126.6(11) . . ?
C14B C13B C31B 125.4(12) . . ?
C15B C14B N3B 124.1(12) . . ?
C15B C14B C13B 125.1(12) . . ?
N3B C14B C13B 110.7(11) . . ?
C14B C15B C16B 128.2(13) . . ?
C15B C16B N4B 125.6(13) . . ?
C15B C16B C17B 127.3(13) . . ?
N4B C16B C17B 107.0(11) . . ?
C18B C17B C16B 108.3(12) . . ?
C18B C17B C33B 129.3(12) . . ?
C16B C17B C33B 122.4(11) . . ?
C17B C18B C19B 106.0(11) . . ?
C17B C18B C35B 127.9(12) . . ?
C19B C18B C35B 126.2(11) . . ?
C20B C19B N4B 127.0(12) . . ?
C20B C19B C18B 124.0(12) . . ?
N4B C19B C18B 108.9(11) . . ?
C19B C20B C1B 126.5(12) . . ?
C2B C21B C22B 113.2(10) . . ?
C3B C23B C24B 111.7(10) . . ?
C26B C25B C7B 113.4(10) . . ?
C28B C27B C8B 110.4(10) . . ?
C30B C29B C12B 112.2(10) . . ?
C32B C31B C13B 113.1(10) . . ?
C34B C33B C17B 105.8(10) . . ?
C18B C35B C36B 110.9(9) . . ?

loop_
_geom_bond_atom_site_label_1
_geom_bond_atom_site_label_2
_geom_bond_distance
_geom_bond_site_symmetry_2
_geom_bond_publ_flag
Zr1 O 1.900(9) . ?
Zr1 N4A 2.252(9) . ?
Zr1 N3A 2.257(9) . ?
Zr1 N1A 2.264(9) . ?
Zr1 N2A 2.263(9) . ?
Zr1 Cl2 2.694(4) . ?
Zr1 Cl1 2.777(4) . ?
Zr1 Zr2 3.3171(19) . ?
Zr2 O 1.891(9) . ?
Zr2 N1B 2.237(9) . ?
Zr2 N4B 2.273(10) . ?
Zr2 N3B 2.300(9) . ?
Zr2 N2B 2.289(10) . ?
Zr2 Cl1 2.634(4) . ?
Zr2 Cl2 2.734(4) . ?
N1A C1A 1.383(13) . ?
N1A C4A 1.393(13) . ?
N2A C6A 1.366(13) . ?
N2A C9A 1.376(13) . ?
N3A C14A 1.372(13) . ?
N3A C11A 1.397(13) . ?
N4A C19A 1.380(13) . ?
N4A C16A 1.413(13) . ?
C1A C20A 1.396(15) . ?
C1A C2A 1.441(14) . ?
C2A C3A 1.379(15) . ?
C2A C21A 1.479(14) . ?
C3A C4A 1.440(15) . ?
C3A C23A 1.512(15) . ?
C4A C5A 1.383(15) . ?
C5A C6A 1.363(14) . ?
C6A C7A 1.472(15) . ?
C7A C8A 1.335(14) . ?
C7A C25A 1.527(15) . ?
C8A C9A 1.458(15) . ?
C8A C27A 1.518(14) . ?
C9A C10A 1.352(14) . ?
C10A C11A 1.428(15) . ?
C11A C12A 1.433(14) . ?
C12A C13A 1.357(15) . ?
C12A C29A 1.533(15) . ?
C13A C14A 1.457(14) . ?
C13A C31A 1.491(15) . ?
C14A C15A 1.379(14) . ?
C15A C16A 1.344(14) . ?
C16A C17A 1.463(15) . ?
C17A C18A 1.342(14) . ?
C17A C33A 1.509(14) . ?
C18A C19A 1.476(15) . ?
C18A C35A 1.512(15) . ?
C19A C20A 1.345(14) . ?
C21A C22A 1.502(14) . ?
C23A C24A 1.483(13) . ?
C25A C26A 1.509(14) . ?
C27A C28A 1.471(14) . ?
C29A C30A 1.515(13) . ?
C31A C32A 1.529(14) . ?
C33A C34A 1.453(13) . ?
C35A C36A 1.482(14) . ?
N1B C1B 1.380(13) . ?
N1B C4B 1.400(13) . ?
N2B C9B 1.369(13) . ?
N2B C6B 1.390(13) . ?
N3B C11B 1.375(13) . ?
N3B C14B 1.377(13) . ?
N4B C19B 1.367(14) . ?
N4B C16B 1.361(14) . ?
C1B C20B 1.418(15) . ?
C1B C2B 1.447(15) . ?
C2B C3B 1.380(15) . ?
C2B C21B 1.508(15) . ?
C3B C4B 1.435(15) . ?
C3B C23B 1.488(15) . ?
C4B C5B 1.404(15) . ?
C5B C6B 1.345(14) . ?
C6B C7B 1.470(15) . ?
C7B C8B 1.317(14) . ?
C7B C25B 1.529(15) . ?
C8B C9B 1.469(15) . ?
C8B C27B 1.543(15) . ?
C9B C10B 1.394(14) . ?
C10B C11B 1.421(15) . ?
C11B C12B 1.439(15) . ?
C12B C13B 1.377(15) . ?
C12B C29B 1.508(15) . ?
C13B C14B 1.432(15) . ?
C13B C31B 1.519(15) . ?
C14B C15B 1.345(15) . ?
C15B C16B 1.366(15) . ?
C16B C17B 1.494(16) . ?
C17B C18B 1.353(15) . ?
C17B C33B 1.553(16) . ?
C18B C19B 1.480(15) . ?
C18B C35B 1.507(14) . ?
C19B C20B 1.359(14) . ?
C21B C22B 1.519(14) . ?
C23B C24B 1.516(14) . ?
C25B C26B 1.479(13) . ?
C27B C28B 1.511(14) . ?
C29B C30B 1.493(14) . ?
C31B C32B 1.480(14) . ?
C33B C34B 1.455(13) . ?
C35B C36B 1.509(12) . ?
